data_7208925
loop_
_publ_author_name
'Qin, Xiao'
'Ni, Xin-Long'
'Hu, Jing-Xu'
'Chen, Kai'
'Zhang, Yun-Qian'
'Redshaw, Carl'
'Zhu, Qian-Jiang'
'Xue, Sai-Feng'
'Tao, Zhu'

_publ_section_title
;
 Macrocycle-based metal ion complexation: a study of the lanthanide
 contraction effect towards hexacyclohexanocucurbit[6]uil
;
_journal_issue 4
_journal_name_full CrystEngComm
_journal_page_first 738
_journal_paper_doi 10.1039/c2ce26225h
_journal_volume 15
_journal_year 2013
_chemical_formula_sum 'C60 H106 Dy N27 O38'
_chemical_formula_weight 1976.22
_chemical_name_systematic
;
?
;
_space_group_IT_number 2
_symmetry_cell_setting triclinic
_symmetry_space_group_name_Hall '-P 1'
_symmetry_space_group_name_H-M 'P -1'
_atom_sites_solution_hydrogens geom
_atom_sites_solution_primary direct
_atom_sites_solution_secondary difmap
_audit_creation_method SHELXL-97
_cell_angle_alpha 74.7500(10)
_cell_angle_beta 89.332(2)
_cell_angle_gamma 63.3840(10)
_cell_formula_units_Z 2
_cell_length_a 15.9117(7)
_cell_length_b 15.9777(6)
_cell_length_c 18.2073(7)
_cell_measurement_temperature 223(2)
_cell_volume 3962.3(3)
_computing_structure_refinement 'SHELXL-97 (Sheldrick, 1997)'
_diffrn_ambient_temperature 223(2)
_diffrn_measured_fraction_theta_full 0.988
_diffrn_measured_fraction_theta_max 0.988
_diffrn_measurement_device_type 'Bruker CCD Area Detector'
_diffrn_measurement_method '\f and \w scan'
_diffrn_radiation_monochromator graphite
_diffrn_radiation_source 'fine-focus sealed tube'
_diffrn_radiation_type MoK\a
_diffrn_radiation_wavelength 0.71073
_diffrn_reflns_av_R_equivalents 0.0410
_diffrn_reflns_av_sigmaI/netI 0.0428
_diffrn_reflns_limit_h_max 18
_diffrn_reflns_limit_h_min -18
_diffrn_reflns_limit_k_max 18
_diffrn_reflns_limit_k_min -18
_diffrn_reflns_limit_l_max 21
_diffrn_reflns_limit_l_min -21
_diffrn_reflns_number 42146
_diffrn_reflns_theta_full 25.00
_diffrn_reflns_theta_max 25.00
_diffrn_reflns_theta_min 1.17
_exptl_absorpt_coefficient_mu 1.056
_exptl_absorpt_correction_T_max 0.8246
_exptl_absorpt_correction_T_min 0.7636
_exptl_absorpt_correction_type multi-scan
_exptl_absorpt_process_details 'SADABS (Bruker, 2008)'
_exptl_crystal_colour colorless
_exptl_crystal_density_diffrn 1.656
_exptl_crystal_density_method 'not measured'
_exptl_crystal_description prism
_exptl_crystal_F_000 2050
_exptl_crystal_size_max 0.27
_exptl_crystal_size_mid 0.22
_exptl_crystal_size_min 0.19
_platon_squeeze_details
;
;
_refine_diff_density_max 1.214
_refine_diff_density_min -0.811
_refine_diff_density_rms 0.118
_refine_ls_extinction_method none
_refine_ls_goodness_of_fit_ref 1.092
_refine_ls_hydrogen_treatment constr
_refine_ls_matrix_type full
_refine_ls_number_parameters 1008
_refine_ls_number_reflns 13781
_refine_ls_number_restraints 0
_refine_ls_restrained_S_all 1.092
_refine_ls_R_factor_all 0.0505
_refine_ls_R_factor_gt 0.0453
_refine_ls_shift/su_max 0.003
_refine_ls_shift/su_mean 0.000
_refine_ls_structure_factor_coef Fsqd
_refine_ls_weighting_details 'calc w=1/[\s^2^(Fo^2^)+(0.0868P)^2^+5.0068P] where P=(Fo^2^+2Fc^2^)/3'
_refine_ls_weighting_scheme calc
_refine_ls_wR_factor_gt 0.1349
_refine_ls_wR_factor_ref 0.1396
_reflns_number_gt 12194
_reflns_number_total 13781
_reflns_threshold_expression >2sigma(I)
_cod_data_source_file c2ce26225h.txt
_cod_data_source_block a3
_cod_database_code 7208925

loop_
_symmetry_equiv_pos_as_xyz
'x, y, z'
'-x, -y, -z'

loop_
_atom_site_label
_atom_site_type_symbol
_atom_site_fract_x
_atom_site_fract_y
_atom_site_fract_z
_atom_site_U_iso_or_equiv
_atom_site_adp_type
_atom_site_occupancy
_atom_site_symmetry_multiplicity
_atom_site_calc_flag
_atom_site_refinement_flags
O1W O 0.2584(2) 0.9497(2) 0.71365(18) 0.0279(7) Uani 1 1 d .
O2W O 0.3955(2) 0.6204(2) 0.75410(18) 0.0276(7) Uani 1 1 d .
O3W O 0.4410(2) 0.7749(2) 0.73405(18) 0.0290(7) Uani 1 1 d .
O4W O 0.1232(2) 0.8833(2) 0.72716(19) 0.0306(7) Uani 1 1 d .
Dy1 Dy 0.285464(14) 0.784683(14) 0.736370(11) 0.02223(9) Uani 1 1 d .
O4 O 0.2644(2) 0.5097(2) 1.16988(18) 0.0288(7) Uiso 1 1 d .
C4 C 0.2207(3) 0.5551(3) 1.1058(2) 0.0212(9) Uani 1 1 d .
C17 C 0.7708(3) 0.5889(3) 0.9240(2) 0.0207(9) Uani 1 1 d .
H17A H 0.7534 0.6162 0.8683 0.025 Uiso 1 1 calc R
H17B H 0.8249 0.5983 0.9371 0.025 Uiso 1 1 calc R
C18 C 0.2096(3) 0.5179(3) 0.8729(2) 0.0202(8) Uiso 1 1 d .
H18A H 0.1546 0.5057 0.8710 0.024 Uiso 1 1 calc R
H18B H 0.2149 0.5494 0.8203 0.024 Uiso 1 1 calc R
C45 C 0.3286(3) 0.8768(3) 0.4098(2) 0.0180(8) Uani 1 1 d .
C57 C 0.4249(3) 0.6958(3) 0.4147(2) 0.0233(9) Uani 1 1 d .
H57A H 0.4789 0.6816 0.4498 0.028 Uiso 1 1 calc R
H57B H 0.4203 0.6351 0.4215 0.028 Uiso 1 1 calc R
C58 C 0.4402(3) 0.7334(3) 0.3321(3) 0.0275(10) Uani 1 1 d .
H58A H 0.4972 0.6825 0.3200 0.033 Uiso 1 1 calc R
H58B H 0.3862 0.7467 0.2974 0.033 Uiso 1 1 calc R
C59 C 0.4510(3) 0.8262(4) 0.3186(3) 0.0326(11) Uani 1 1 d .
H59A H 0.4127 0.8731 0.2704 0.039 Uiso 1 1 calc R
H59B H 0.5174 0.8102 0.3130 0.039 Uiso 1 1 calc R
C60 C 0.4209(3) 0.8743(3) 0.3835(3) 0.0249(9) Uani 1 1 d .
H60A H 0.4710 0.8381 0.4270 0.030 Uiso 1 1 calc R
H60B H 0.4128 0.9413 0.3657 0.030 Uiso 1 1 calc R
N3 N 0.2001(2) 0.5147(2) 1.05564(19) 0.0195(7) Uani 1 1 d .
N22 N 0.3081(2) 0.9054(2) 0.48101(19) 0.0163(7) Uani 1 1 d .
N24 N 0.2479(2) 0.9337(2) 0.35001(19) 0.0177(7) Uani 1 1 d .
C1 C 0.1998(3) 0.6685(3) 0.8902(2) 0.0172(8) Uani 1 1 d .
C2 C 0.1410(3) 0.5875(3) 0.9863(2) 0.0175(8) Uani 1 1 d .
C3 C 0.1247(3) 0.6864(3) 1.0005(2) 0.0190(8) Uani 1 1 d .
C5 C 0.1559(3) 0.8248(3) 0.9169(2) 0.0201(8) Uani 1 1 d .
H5A H 0.1519 0.8501 0.8611 0.024 Uiso 1 1 calc R
H5B H 0.0979 0.8692 0.9333 0.024 Uiso 1 1 calc R
C6 C 0.1919(3) 0.7159(3) 1.1148(2) 0.0249(9) Uani 1 1 d .
H6A H 0.1297 0.7726 1.1090 0.030 Uiso 1 1 calc R
H6B H 0.2090 0.6797 1.1694 0.030 Uiso 1 1 calc R
C7 C 0.3136(3) 0.8158(3) 0.9174(2) 0.0159(8) Uani 1 1 d .
C8 C 0.2420(3) 0.8382(3) 1.0285(2) 0.0198(9) Uani 1 1 d .
C9 C 0.3375(3) 0.8438(3) 1.0335(2) 0.0189(8) Uani 1 1 d .
C10 C 0.3471(3) 0.7099(3) 1.1323(2) 0.0230(9) Uani 1 1 d .
C11 C 0.4540(3) 0.8382(3) 0.9331(2) 0.0200(8) Uani 1 1 d .
H11A H 0.4476 0.8499 0.8774 0.024 Uiso 1 1 calc R
H11B H 0.4512 0.8968 0.9429 0.024 Uiso 1 1 calc R
C12 C 0.4816(3) 0.7446(3) 1.1390(2) 0.0240(9) Uani 1 1 d .
H12A H 0.4900 0.7055 1.1924 0.029 Uiso 1 1 calc R
H12B H 0.4777 0.8073 1.1400 0.029 Uiso 1 1 calc R
C13 C 0.6026(3) 0.7021(3) 0.9211(2) 0.0215(9) Uani 1 1 d .
C14 C 0.5978(3) 0.7413(3) 1.0377(2) 0.0196(8) Uani 1 1 d .
C15 C 0.6992(3) 0.6576(3) 1.0357(2) 0.0194(8) Uani 1 1 d .
C16 C 0.6295(3) 0.5998(3) 1.1393(2) 0.0209(9) Uani 1 1 d .
C19 C 0.0473(3) 0.5862(3) 0.9720(3) 0.0242(9) Uani 1 1 d .
H19A H 0.0591 0.5288 0.9552 0.029 Uiso 1 1 calc R
H19B H 0.0186 0.5813 1.0198 0.029 Uiso 1 1 calc R
C20 C -0.0202(3) 0.6783(4) 0.9112(3) 0.0318(10) Uani 1 1 d .
H20A H -0.0794 0.6755 0.9026 0.038 Uiso 1 1 calc R
H20B H 0.0078 0.6811 0.8629 0.038 Uiso 1 1 calc R
C21 C -0.0421(3) 0.7706(3) 0.9332(3) 0.0331(11) Uani 1 1 d .
H21A H -0.1086 0.8007 0.9424 0.040 Uiso 1 1 calc R
H21B H -0.0339 0.8171 0.8902 0.040 Uiso 1 1 calc R
C22 C 0.0202(3) 0.7525(3) 1.0045(3) 0.0257(9) Uani 1 1 d .
H22A H -0.0002 0.7218 1.0501 0.031 Uiso 1 1 calc R
H22B H 0.0128 0.8151 1.0090 0.031 Uiso 1 1 calc R
C23 C 0.1564(3) 0.9296(3) 1.0368(3) 0.0289(10) Uani 1 1 d .
H23A H 0.1003 0.9188 1.0405 0.035 Uiso 1 1 calc R
H23B H 0.1434 0.9852 0.9918 0.035 Uiso 1 1 calc R
C24 C 0.1777(4) 0.9518(4) 1.1093(3) 0.0456(14) Uani 1 1 d .
H24A H 0.1232 1.0106 1.1147 0.055 Uiso 1 1 calc R
H24B H 0.1873 0.8973 1.1543 0.055 Uiso 1 1 calc R
C25 C 0.2658(4) 0.9677(4) 1.1070(3) 0.0473(15) Uani 1 1 d .
H25A H 0.2464 1.0361 1.1038 0.057 Uiso 1 1 calc R
H25B H 0.3078 0.9270 1.1551 0.057 Uiso 1 1 calc R
C26 C 0.3210(3) 0.9435(3) 1.0402(3) 0.0288(10) Uani 1 1 d .
H26A H 0.3822 0.9429 1.0477 0.035 Uiso 1 1 calc R
H26B H 0.2858 0.9941 0.9924 0.035 Uiso 1 1 calc R
C27 C 0.6009(3) 0.8319(3) 1.0461(3) 0.0279(10) Uani 1 1 d .
H27A H 0.5374 0.8793 1.0519 0.033 Uiso 1 1 calc R
H27B H 0.6204 0.8621 0.9995 0.033 Uiso 1 1 calc R
C28 C 0.6695(4) 0.8078(4) 1.1151(3) 0.0375(12) Uani 1 1 d .
H28A H 0.6429 0.7909 1.1621 0.045 Uiso 1 1 calc R
H28B H 0.6767 0.8659 1.1140 0.045 Uiso 1 1 calc R
C29 C 0.7673(4) 0.7229(4) 1.1167(3) 0.0364(12) Uani 1 1 d .
H29A H 0.8157 0.7443 1.1203 0.044 Uiso 1 1 calc R
H29B H 0.7795 0.6688 1.1628 0.044 Uiso 1 1 calc R
C30 C 0.7768(3) 0.6863(3) 1.0470(3) 0.0273(10) Uani 1 1 d .
H30A H 0.8390 0.6294 1.0530 0.033 Uiso 1 1 calc R
H30B H 0.7728 0.7375 1.0014 0.033 Uiso 1 1 calc R
C31 C -0.0715(3) 0.8294(3) 0.6904(2) 0.0175(8) Uani 1 1 d .
C32 C -0.2065(3) 0.8569(3) 0.6158(2) 0.0173(8) Uani 1 1 d .
C33 C -0.1197(3) 0.7582(3) 0.6115(2) 0.0168(8) Uani 1 1 d .
C34 C -0.1723(3) 0.8695(3) 0.4880(2) 0.0199(9) Uani 1 1 d .
C35 C 0.0526(3) 0.6747(3) 0.6777(2) 0.0179(8) Uani 1 1 d .
H35A H 0.0473 0.6138 0.6924 0.021 Uiso 1 1 calc R
H35B H 0.0818 0.6787 0.7228 0.021 Uiso 1 1 calc R
C36 C -0.0522(3) 0.7021(3) 0.4942(2) 0.0215(9) Uani 1 1 d .
H36A H -0.0523 0.6403 0.5209 0.026 Uiso 1 1 calc R
H36B H -0.0806 0.7218 0.4411 0.026 Uiso 1 1 calc R
C37 C 0.1913(3) 0.6853(3) 0.6250(2) 0.0163(8) Uani 1 1 d .
C38 C 0.1198(3) 0.6233(3) 0.5569(2) 0.0161(8) Uani 1 1 d .
C39 C 0.2106(3) 0.6214(3) 0.5203(2) 0.0167(8) Uani 1 1 d .
C40 C 0.0759(3) 0.7217(3) 0.4290(2) 0.0209(9) Uani 1 1 d .
C41 C 0.3363(3) 0.6631(3) 0.5657(2) 0.0158(8) Uani 1 1 d .
H41A H 0.3625 0.6546 0.6171 0.019 Uiso 1 1 calc R
H41B H 0.3815 0.6089 0.5477 0.019 Uiso 1 1 calc R
C42 C 0.2251(3) 0.7127(3) 0.3849(2) 0.0216(9) Uani 1 1 d .
H42A H 0.1886 0.7326 0.3350 0.026 Uiso 1 1 calc R
H42B H 0.2837 0.6529 0.3879 0.026 Uiso 1 1 calc R
C43 C 0.3104(3) 0.8325(3) 0.5399(2) 0.0167(8) Uani 1 1 d .
C44 C 0.3338(3) 0.7730(3) 0.4333(2) 0.0169(8) Uani 1 1 d .
C46 C 0.2028(3) 0.8818(3) 0.3395(2) 0.0196(9) Uani 1 1 d .
C47 C -0.2209(3) 0.9683(3) 0.7003(2) 0.0201(8) Uani 1 1 d .
H47A H -0.1838 0.9586 0.7471 0.024 Uiso 1 1 calc R
H47B H -0.2787 0.9642 0.7152 0.024 Uiso 1 1 calc R
C48 C -0.3111(3) 1.0102(3) 0.5060(2) 0.0190(8) Uani 1 1 d .
H48A H -0.3230 1.0219 0.4507 0.023 Uiso 1 1 calc R
H48B H -0.3645 1.0037 0.5293 0.023 Uiso 1 1 calc R
C49 C -0.2902(3) 0.8404(3) 0.6436(3) 0.0236(9) Uani 1 1 d .
H49A H -0.3150 0.8218 0.6049 0.028 Uiso 1 1 calc R
H49B H -0.3407 0.9018 0.6491 0.028 Uiso 1 1 calc R
C50 C -0.2631(4) 0.7611(3) 0.7201(3) 0.0352(11) Uani 1 1 d .
H50A H -0.3146 0.7433 0.7296 0.042 Uiso 1 1 calc R
H50B H -0.2562 0.7874 0.7612 0.042 Uiso 1 1 calc R
C51 C -0.1711(3) 0.6689(3) 0.7230(3) 0.0298(10) Uani 1 1 d .
H51A H -0.1221 0.6634 0.7587 0.036 Uiso 1 1 calc R
H51B H -0.1814 0.6114 0.7425 0.036 Uiso 1 1 calc R
C52 C -0.1364(3) 0.6700(3) 0.6444(3) 0.0253(9) Uani 1 1 d .
H52A H -0.0772 0.6101 0.6492 0.030 Uiso 1 1 calc R
H52B H -0.1835 0.6712 0.6094 0.030 Uiso 1 1 calc R
C53 C 0.1293(3) 0.5207(3) 0.5888(3) 0.0244(9) Uani 1 1 d .
H53A H 0.0769 0.5235 0.6186 0.029 Uiso 1 1 calc R
H53B H 0.1258 0.4949 0.5463 0.029 Uiso 1 1 calc R
C54 C 0.2227(3) 0.4535(3) 0.6395(3) 0.0349(11) Uani 1 1 d .
H54A H 0.2271 0.3882 0.6594 0.042 Uiso 1 1 calc R
H54B H 0.2240 0.4778 0.6833 0.042 Uiso 1 1 calc R
C55 C 0.3085(3) 0.4454(3) 0.5975(3) 0.0337(11) Uani 1 1 d .
H55A H 0.3431 0.3792 0.5923 0.040 Uiso 1 1 calc R
H55B H 0.3512 0.4558 0.6282 0.040 Uiso 1 1 calc R
C56 C 0.2808(3) 0.5196(3) 0.5176(3) 0.0246(9) Uani 1 1 d .
H56A H 0.3377 0.5210 0.4976 0.030 Uiso 1 1 calc R
H56B H 0.2526 0.4991 0.4827 0.030 Uiso 1 1 calc R
N1 N 0.1923(2) 0.5851(2) 0.91851(19) 0.0180(7) Uani 1 1 d .
N2 N 0.1601(2) 0.7289(2) 0.93492(19) 0.0179(7) Uani 1 1 d .
N4 N 0.1843(3) 0.6531(3) 1.0725(2) 0.0218(7) Uani 1 1 d .
N5 N 0.2359(2) 0.8251(2) 0.95252(19) 0.0180(7) Uani 1 1 d .
N6 N 0.3744(2) 0.8249(2) 0.96259(18) 0.0177(7) Uani 1 1 d .
N7 N 0.2608(3) 0.7503(3) 1.0904(2) 0.0216(7) Uani 1 1 d .
N8 N 0.3926(2) 0.7630(2) 1.10158(19) 0.0201(7) Uani 1 1 d .
N9 N 0.5459(2) 0.7567(2) 0.96556(19) 0.0197(7) Uani 1 1 d .
N10 N 0.6915(2) 0.6436(2) 0.9612(2) 0.0208(7) Uani 1 1 d .
N11 N 0.5650(2) 0.6946(2) 1.1038(2) 0.0206(7) Uani 1 1 d .
N12 N 0.7060(2) 0.5753(2) 1.09870(19) 0.0199(7) Uani 1 1 d .
N13 N -0.1665(2) 0.8893(2) 0.66750(19) 0.0167(7) Uani 1 1 d .
N14 N -0.0418(2) 0.7564(2) 0.65569(19) 0.0166(7) Uani 1 1 d .
N15 N -0.2256(2) 0.9189(2) 0.53645(19) 0.0175(7) Uani 1 1 d .
N16 N -0.1109(2) 0.7762(2) 0.5307(2) 0.0194(7) Uani 1 1 d .
N17 N 0.1146(2) 0.6705(2) 0.61755(18) 0.0159(7) Uani 1 1 d .
N18 N 0.2476(2) 0.6576(2) 0.57090(19) 0.0162(7) Uani 1 1 d .
N19 N 0.0449(2) 0.6859(2) 0.49388(19) 0.0185(7) Uani 1 1 d .
N20 N 0.1712(2) 0.6909(3) 0.44444(19) 0.0197(7) Uani 1 1 d .
N21 N 0.3276(2) 0.7538(2) 0.51506(19) 0.0169(7) Uani 1 1 d .
N23 N 0.2495(2) 0.7889(2) 0.38892(19) 0.0186(7) Uani 1 1 d .
N25 N 0.5659(4) 0.7182(4) 0.5863(3) 0.0520(13) Uani 1 1 d .
N26 N 0.0096(3) 0.4439(3) 0.8035(2) 0.0356(10) Uani 1 1 d .
N27 N 0.5943(5) 0.9375(4) 0.8335(3) 0.0587(15) Uani 1 1 d .
O1 O 0.2350(2) 0.6879(2) 0.83142(16) 0.0228(6) Uani 1 1 d .
O2 O 0.3265(2) 0.8027(2) 0.85373(16) 0.0218(6) Uani 1 1 d .
O3 O 0.5793(2) 0.7044(2) 0.85715(17) 0.0271(7) Uani 1 1 d .
O5 O 0.3777(2) 0.6391(2) 1.18925(18) 0.0317(7) Uani 1 1 d .
O6 O 0.6227(2) 0.5476(2) 1.19872(17) 0.0269(7) Uani 1 1 d .
O7 O -0.0227(2) 0.8385(2) 0.73548(17) 0.0227(6) Uani 1 1 d .
O8 O 0.2075(2) 0.7173(2) 0.67470(16) 0.0215(6) Uani 1 1 d .
O9 O 0.3007(2) 0.8352(2) 0.60673(16) 0.0204(6) Uani 1 1 d .
O10 O -0.1775(2) 0.9017(2) 0.41896(17) 0.0281(7) Uani 1 1 d .
O11 O 0.0280(2) 0.7721(2) 0.36718(17) 0.0288(7) Uani 1 1 d .
O12 O 0.1344(2) 0.9115(2) 0.29263(18) 0.0310(7) Uani 1 1 d .
O13 O 0.5271(4) 0.8074(3) 0.5700(3) 0.0685(13) Uani 1 1 d .
O14 O 0.6227(5) 0.6762(4) 0.5452(3) 0.096(2) Uani 1 1 d .
O15 O 0.5445(5) 0.6712(4) 0.6407(4) 0.096(2) Uani 1 1 d .
O16 O 0.0117(3) 0.4900(3) 0.8478(3) 0.0641(13) Uani 1 1 d .
O17 O -0.0287(4) 0.3907(4) 0.8199(3) 0.0713(14) Uani 1 1 d .
O18 O 0.0456(3) 0.4507(3) 0.7441(2) 0.0567(11) Uani 1 1 d .
O19 O 0.5350(4) 0.9969(4) 0.8677(3) 0.0646(12) Uani 1 1 d .
O20 O 0.5768(5) 0.9461(4) 0.7681(3) 0.098(2) Uani 1 1 d .
O21 O 0.6736(4) 0.8731(4) 0.8682(3) 0.0808(15) Uani 1 1 d .

loop_
_atom_site_aniso_label
_atom_site_aniso_U_11
_atom_site_aniso_U_22
_atom_site_aniso_U_33
_atom_site_aniso_U_23
_atom_site_aniso_U_13
_atom_site_aniso_U_12
O1W 0.0346(17) 0.0211(15) 0.0229(16) -0.0027(13) -0.0007(14) -0.0105(13)
O2W 0.0269(16) 0.0251(16) 0.0259(17) -0.0011(13) 0.0004(13) -0.0111(13)
O3W 0.0237(16) 0.0360(17) 0.0258(17) -0.0051(14) -0.0004(13) -0.0146(14)
O4W 0.0235(16) 0.0314(17) 0.0370(19) -0.0093(15) 0.0028(14) -0.0130(14)
Dy1 0.02602(13) 0.02528(13) 0.01627(13) -0.00481(9) 0.00241(8) -0.01320(9)
C4 0.019(2) 0.029(2) 0.014(2) -0.0033(17) 0.0045(17) -0.0115(18)
C17 0.024(2) 0.022(2) 0.017(2) 0.0005(17) 0.0048(17) -0.0145(18)
C45 0.018(2) 0.0187(19) 0.012(2) -0.0028(16) 0.0025(16) -0.0048(16)
C57 0.020(2) 0.022(2) 0.021(2) -0.0093(18) 0.0047(17) -0.0029(17)
C58 0.021(2) 0.033(2) 0.020(2) -0.0119(19) 0.0076(18) -0.0031(19)
C59 0.029(2) 0.039(3) 0.024(2) -0.010(2) 0.014(2) -0.011(2)
C60 0.020(2) 0.027(2) 0.022(2) -0.0039(18) 0.0044(18) -0.0080(18)
N3 0.0217(18) 0.0205(17) 0.0128(17) 0.0004(14) 0.0008(14) -0.0095(15)
N22 0.0193(17) 0.0172(16) 0.0121(16) -0.0050(13) 0.0033(13) -0.0078(14)
N24 0.0176(17) 0.0193(16) 0.0125(17) -0.0018(13) -0.0020(14) -0.0068(14)
C1 0.0168(19) 0.021(2) 0.014(2) -0.0015(16) -0.0016(16) -0.0105(16)
C2 0.0174(19) 0.0187(19) 0.015(2) 0.0008(16) 0.0044(16) -0.0101(16)
C3 0.017(2) 0.024(2) 0.016(2) -0.0044(17) 0.0059(16) -0.0102(17)
C5 0.022(2) 0.021(2) 0.016(2) -0.0035(16) 0.0019(17) -0.0104(17)
C6 0.035(2) 0.032(2) 0.014(2) -0.0092(18) 0.0090(18) -0.019(2)
C7 0.021(2) 0.0131(18) 0.012(2) -0.0007(15) 0.0011(16) -0.0086(16)
C8 0.025(2) 0.020(2) 0.013(2) -0.0077(16) 0.0019(17) -0.0078(17)
C9 0.022(2) 0.0167(19) 0.016(2) -0.0074(16) 0.0020(17) -0.0061(16)
C10 0.032(2) 0.020(2) 0.017(2) -0.0087(18) 0.0061(19) -0.0094(18)
C11 0.019(2) 0.020(2) 0.018(2) -0.0006(16) -0.0006(17) -0.0094(17)
C12 0.024(2) 0.028(2) 0.017(2) -0.0104(18) -0.0016(17) -0.0067(18)
C13 0.024(2) 0.022(2) 0.023(2) -0.0034(17) 0.0024(18) -0.0166(18)
C14 0.021(2) 0.022(2) 0.017(2) -0.0022(17) -0.0010(17) -0.0117(17)
C15 0.023(2) 0.0174(19) 0.019(2) -0.0014(16) -0.0004(17) -0.0122(17)
C16 0.025(2) 0.023(2) 0.020(2) -0.0098(18) 0.0008(18) -0.0134(18)
C19 0.019(2) 0.032(2) 0.025(2) -0.0057(19) 0.0061(18) -0.0162(19)
C20 0.023(2) 0.040(3) 0.032(3) -0.004(2) 0.000(2) -0.018(2)
C21 0.018(2) 0.032(2) 0.038(3) -0.001(2) 0.002(2) -0.0073(19)
C22 0.016(2) 0.030(2) 0.027(2) -0.0052(19) 0.0089(18) -0.0086(18)
C23 0.029(2) 0.023(2) 0.031(3) -0.0119(19) 0.009(2) -0.0061(19)
C24 0.064(4) 0.039(3) 0.040(3) -0.030(3) 0.020(3) -0.019(3)
C25 0.048(3) 0.040(3) 0.050(3) -0.034(3) -0.002(3) -0.006(3)
C26 0.033(2) 0.017(2) 0.034(3) -0.0099(19) -0.004(2) -0.0087(19)
C27 0.030(2) 0.023(2) 0.032(3) -0.0081(19) -0.004(2) -0.0127(19)
C28 0.038(3) 0.040(3) 0.041(3) -0.015(2) -0.006(2) -0.021(2)
C29 0.035(3) 0.034(3) 0.041(3) -0.009(2) -0.012(2) -0.017(2)
C30 0.025(2) 0.027(2) 0.032(3) -0.0017(19) -0.0046(19) -0.0164(19)
C31 0.018(2) 0.021(2) 0.015(2) -0.0042(16) 0.0061(16) -0.0114(17)
C32 0.0161(19) 0.0181(19) 0.014(2) -0.0014(16) 0.0007(16) -0.0062(16)
C33 0.0154(19) 0.0157(19) 0.018(2) -0.0033(16) 0.0003(16) -0.0068(16)
C34 0.018(2) 0.022(2) 0.018(2) -0.0033(17) -0.0004(17) -0.0098(17)
C35 0.0152(19) 0.0197(19) 0.013(2) -0.0031(16) 0.0022(16) -0.0042(16)
C36 0.018(2) 0.028(2) 0.023(2) -0.0125(18) 0.0011(17) -0.0108(17)
C37 0.0157(19) 0.0147(18) 0.015(2) -0.0016(15) -0.0005(16) -0.0051(15)
C38 0.0145(19) 0.0172(19) 0.015(2) -0.0054(16) 0.0015(16) -0.0054(16)
C39 0.0169(19) 0.0191(19) 0.016(2) -0.0067(16) 0.0036(16) -0.0089(16)
C40 0.024(2) 0.022(2) 0.018(2) -0.0099(18) 0.0024(18) -0.0090(18)
C41 0.0136(18) 0.0164(19) 0.0136(19) -0.0022(15) 0.0008(15) -0.0048(15)
C42 0.030(2) 0.026(2) 0.013(2) -0.0078(17) 0.0049(17) -0.0150(19)
C43 0.0137(18) 0.0200(19) 0.017(2) -0.0053(16) 0.0009(16) -0.0084(16)
C44 0.0168(19) 0.0187(19) 0.0121(19) -0.0041(16) 0.0045(16) -0.0058(16)
C46 0.021(2) 0.022(2) 0.012(2) -0.0053(16) 0.0044(17) -0.0064(17)
C47 0.023(2) 0.0186(19) 0.0105(19) -0.0027(16) 0.0037(16) -0.0040(17)
C48 0.0139(19) 0.0194(19) 0.021(2) -0.0063(17) 0.0004(16) -0.0054(16)
C49 0.016(2) 0.021(2) 0.028(2) 0.0001(18) 0.0040(18) -0.0081(17)
C50 0.034(3) 0.033(3) 0.031(3) -0.002(2) 0.013(2) -0.013(2)
C51 0.031(2) 0.027(2) 0.026(2) 0.0024(19) 0.005(2) -0.014(2)
C52 0.025(2) 0.023(2) 0.026(2) -0.0041(18) 0.0023(19) -0.0108(18)
C53 0.028(2) 0.019(2) 0.028(2) -0.0066(18) 0.0060(19) -0.0118(18)
C54 0.036(3) 0.020(2) 0.035(3) -0.001(2) 0.004(2) -0.006(2)
C55 0.028(2) 0.021(2) 0.041(3) -0.005(2) -0.001(2) -0.0033(19)
C56 0.022(2) 0.021(2) 0.031(2) -0.0147(19) 0.0084(19) -0.0075(18)
N1 0.0224(17) 0.0229(17) 0.0124(17) -0.0061(14) 0.0054(14) -0.0130(15)
N2 0.0222(17) 0.0194(17) 0.0138(17) -0.0025(14) 0.0055(14) -0.0124(14)
N4 0.0268(19) 0.0274(19) 0.0129(17) -0.0048(15) 0.0029(15) -0.0145(16)
N5 0.0189(17) 0.0229(17) 0.0119(17) -0.0055(14) 0.0004(14) -0.0091(14)
N6 0.0227(18) 0.0238(17) 0.0096(16) -0.0037(14) 0.0024(14) -0.0137(15)
N7 0.0272(19) 0.0222(18) 0.0150(18) -0.0029(14) 0.0008(15) -0.0124(15)
N8 0.0223(18) 0.0211(17) 0.0132(17) -0.0040(14) 0.0002(14) -0.0073(15)
N9 0.0213(18) 0.0211(17) 0.0148(17) -0.0007(14) -0.0030(14) -0.0104(15)
N10 0.0203(18) 0.0216(17) 0.0159(18) -0.0013(14) -0.0027(14) -0.0078(15)
N11 0.0216(18) 0.0201(17) 0.0164(18) -0.0028(14) 0.0011(14) -0.0076(15)
N12 0.0248(18) 0.0183(17) 0.0140(17) 0.0009(14) 0.0018(14) -0.0108(15)
N13 0.0158(16) 0.0176(16) 0.0136(17) -0.0043(13) 0.0000(13) -0.0053(14)
N14 0.0121(16) 0.0195(16) 0.0138(17) -0.0037(13) -0.0009(13) -0.0040(13)
N15 0.0169(16) 0.0161(16) 0.0141(17) -0.0001(13) 0.0003(14) -0.0054(14)
N16 0.0176(17) 0.0199(17) 0.0176(18) -0.0063(14) 0.0001(14) -0.0055(14)
N17 0.0174(16) 0.0178(16) 0.0117(16) -0.0037(13) 0.0030(13) -0.0078(14)
N18 0.0174(16) 0.0186(16) 0.0134(17) -0.0052(13) 0.0025(13) -0.0087(14)
N19 0.0163(16) 0.0229(17) 0.0145(17) -0.0066(14) 0.0015(14) -0.0070(14)
N20 0.0207(17) 0.0260(18) 0.0130(17) -0.0059(14) 0.0021(14) -0.0111(15)
N21 0.0208(17) 0.0168(16) 0.0127(17) -0.0051(13) 0.0051(14) -0.0080(14)
N23 0.0207(17) 0.0205(17) 0.0141(17) -0.0041(14) 0.0007(14) -0.0096(14)
N25 0.054(3) 0.050(3) 0.050(3) -0.020(3) 0.010(3) -0.019(3)
N26 0.032(2) 0.040(2) 0.027(2) -0.0003(19) -0.0023(18) -0.0138(19)
N27 0.096(5) 0.057(3) 0.042(3) -0.012(3) 0.016(3) -0.053(4)
O1 0.0319(16) 0.0248(15) 0.0150(15) -0.0046(12) 0.0080(13) -0.0167(13)
O2 0.0257(15) 0.0301(16) 0.0147(15) -0.0066(12) 0.0051(12) -0.0172(13)
O3 0.0283(16) 0.0315(16) 0.0169(16) -0.0051(13) -0.0040(13) -0.0107(14)
O5 0.0397(19) 0.0282(17) 0.0192(17) 0.0038(14) -0.0055(14) -0.0144(15)
O6 0.0341(17) 0.0239(15) 0.0189(16) -0.0012(13) 0.0074(13) -0.0130(14)
O7 0.0195(14) 0.0275(15) 0.0204(15) -0.0089(13) 0.0009(12) -0.0089(12)
O8 0.0242(15) 0.0310(16) 0.0140(14) -0.0091(12) 0.0054(12) -0.0153(13)
O9 0.0276(15) 0.0245(15) 0.0113(14) -0.0057(12) 0.0042(12) -0.0135(13)
O10 0.0292(17) 0.0275(16) 0.0161(16) -0.0020(13) 0.0019(13) -0.0057(13)
O11 0.0292(17) 0.0345(17) 0.0165(16) -0.0021(14) -0.0040(13) -0.0122(14)
O12 0.0311(17) 0.0319(17) 0.0243(17) -0.0036(14) -0.0082(14) -0.0120(14)
O13 0.073(3) 0.054(3) 0.065(3) -0.017(2) 0.001(3) -0.017(2)
O14 0.112(5) 0.072(3) 0.086(4) -0.038(3) 0.062(4) -0.021(3)
O15 0.148(6) 0.065(3) 0.088(4) -0.031(3) 0.076(4) -0.057(4)
O16 0.058(3) 0.070(3) 0.059(3) -0.028(2) -0.015(2) -0.019(2)
O17 0.084(3) 0.082(3) 0.067(3) -0.007(3) 0.019(3) -0.063(3)
O18 0.056(3) 0.060(3) 0.039(2) 0.000(2) 0.018(2) -0.023(2)
O19 0.079(3) 0.070(3) 0.050(3) -0.027(2) 0.026(2) -0.034(3)
O20 0.125(5) 0.084(4) 0.053(3) -0.021(3) 0.009(3) -0.019(4)
O21 0.077(4) 0.077(4) 0.082(4) -0.028(3) 0.013(3) -0.027(3)

loop_
_atom_type_symbol
_atom_type_description
_atom_type_scat_dispersion_real
_atom_type_scat_dispersion_imag
_atom_type_scat_source
C C 0.0033 0.0016 'International Tables Vol C Tables 4.2.6.8 and 6.1.1.4'
H H 0.0000 0.0000 'International Tables Vol C Tables 4.2.6.8 and 6.1.1.4'
N N 0.0061 0.0033 'International Tables Vol C Tables 4.2.6.8 and 6.1.1.4'
O O 0.0106 0.0060 'International Tables Vol C Tables 4.2.6.8 and 6.1.1.4'
Dy Dy -0.1892 4.4098 'International Tables Vol C Tables 4.2.6.8 and 6.1.1.4'

loop_
_geom_angle_atom_site_label_1
_geom_angle_atom_site_label_2
_geom_angle_atom_site_label_3
_geom_angle
_geom_angle_site_symmetry_1
_geom_angle_site_symmetry_3
O4W Dy1 O9 97.04(11) . .
O4W Dy1 O2W 140.39(11) . .
O9 Dy1 O2W 94.80(10) . .
O4W Dy1 O2 96.82(11) . .
O9 Dy1 O2 138.30(10) . .
O2W Dy1 O2 99.02(10) . .
O4W Dy1 O1 76.42(11) . .
O9 Dy1 O1 146.26(10) . .
O2W Dy1 O1 72.91(10) . .
O2 Dy1 O1 75.37(10) . .
O4W Dy1 O1W 72.10(11) . .
O9 Dy1 O1W 75.27(10) . .
O2W Dy1 O1W 147.48(11) . .
O2 Dy1 O1W 72.03(10) . .
O1 Dy1 O1W 130.81(10) . .
O4W Dy1 O3W 147.33(11) . .
O9 Dy1 O3W 74.80(10) . .
O2W Dy1 O3W 72.28(11) . .
O2 Dy1 O3W 72.41(10) . .
O1 Dy1 O3W 127.24(11) . .
O1W Dy1 O3W 75.24(11) . .
O4W Dy1 O8 72.56(10) . .
O9 Dy1 O8 75.88(10) . .
O2W Dy1 O8 73.99(10) . .
O2 Dy1 O8 145.80(10) . .
O1 Dy1 O8 70.57(10) . .
O1W Dy1 O8 130.48(10) . .
O3W Dy1 O8 132.59(10) . .
O4 C4 N4 126.4(4) . .
O4 C4 N3 125.0(4) . .
N4 C4 N3 108.6(3) . .
N3 C17 N10 114.6(3) 2_667 .
N3 C17 H17A 108.6 2_667 .
N10 C17 H17A 108.6 . .
N3 C17 H17B 108.6 2_667 .
N10 C17 H17B 108.6 . .
H17A C17 H17B 107.6 . .
N12 C18 N1 114.5(3) 2_667 .
N12 C18 H18A 108.6 2_667 .
N1 C18 H18A 108.6 . .
N12 C18 H18B 108.6 2_667 .
N1 C18 H18B 108.6 . .
H18A C18 H18B 107.6 . .
N24 C45 N22 112.1(3) . .
N24 C45 C60 113.7(3) . .
N22 C45 C60 112.6(3) . .
N24 C45 C44 103.2(3) . .
N22 C45 C44 102.2(3) . .
C60 C45 C44 112.1(3) . .
C58 C57 C44 109.6(3) . .
C58 C57 H57A 109.8 . .
C44 C57 H57A 109.8 . .
C58 C57 H57B 109.8 . .
C44 C57 H57B 109.8 . .
H57A C57 H57B 108.2 . .
C59 C58 C57 112.3(4) . .
C59 C58 H58A 109.2 . .
C57 C58 H58A 109.2 . .
C59 C58 H58B 109.2 . .
C57 C58 H58B 109.2 . .
H58A C58 H58B 107.9 . .
C58 C59 C60 113.2(4) . .
C58 C59 H59A 108.9 . .
C60 C59 H59A 108.9 . .
C58 C59 H59B 108.9 . .
C60 C59 H59B 108.9 . .
H59A C59 H59B 107.7 . .
C45 C60 C59 111.9(4) . .
C45 C60 H60A 109.2 . .
C59 C60 H60A 109.2 . .
C45 C60 H60B 109.2 . .
C59 C60 H60B 109.2 . .
H60A C60 H60B 107.9 . .
C4 N3 C17 120.9(3) . 2_667
C4 N3 C2 112.6(3) . .
C17 N3 C2 126.2(3) 2_667 .
C43 N22 C48 121.2(3) . 2_576
C43 N22 C45 112.3(3) . .
C48 N22 C45 124.4(3) 2_576 .
C46 N24 C45 112.7(3) . .
C46 N24 C47 121.2(3) . 2_576
C45 N24 C47 125.9(3) . 2_576
O1 C1 N1 125.1(4) . .
O1 C1 N2 125.0(4) . .
N1 C1 N2 109.9(3) . .
N3 C2 N1 112.7(3) . .
N3 C2 C19 113.6(3) . .
N1 C2 C19 112.2(3) . .
N3 C2 C3 102.9(3) . .
N1 C2 C3 103.0(3) . .
C19 C2 C3 111.5(3) . .
N2 C3 N4 113.5(3) . .
N2 C3 C22 112.2(3) . .
N4 C3 C22 113.0(3) . .
N2 C3 C2 102.5(3) . .
N4 C3 C2 102.5(3) . .
C22 C3 C2 112.4(3) . .
N5 C5 N2 113.7(3) . .
N5 C5 H5A 108.8 . .
N2 C5 H5A 108.8 . .
N5 C5 H5B 108.8 . .
N2 C5 H5B 108.8 . .
H5A C5 H5B 107.7 . .
N7 C6 N4 114.3(3) . .
N7 C6 H6A 108.7 . .
N4 C6 H6A 108.7 . .
N7 C6 H6B 108.7 . .
N4 C6 H6B 108.7 . .
H6A C6 H6B 107.6 . .
O2 C7 N5 125.1(4) . .
O2 C7 N6 125.3(4) . .
N5 C7 N6 109.6(3) . .
N7 C8 N5 112.6(3) . .
N7 C8 C23 113.1(4) . .
N5 C8 C23 112.0(3) . .
N7 C8 C9 102.5(3) . .
N5 C8 C9 102.6(3) . .
C23 C8 C9 113.2(3) . .
N6 C9 N8 112.6(3) . .
N6 C9 C26 113.2(4) . .
N8 C9 C26 113.2(3) . .
N6 C9 C8 102.7(3) . .
N8 C9 C8 102.8(3) . .
C26 C9 C8 111.3(3) . .
O5 C10 N8 125.5(4) . .
O5 C10 N7 125.8(4) . .
N8 C10 N7 108.7(4) . .
N9 C11 N6 114.7(3) . .
N9 C11 H11A 108.6 . .
N6 C11 H11A 108.6 . .
N9 C11 H11B 108.6 . .
N6 C11 H11B 108.6 . .
H11A C11 H11B 107.6 . .
N8 C12 N11 115.3(3) . .
N8 C12 H12A 108.4 . .
N11 C12 H12A 108.4 . .
N8 C12 H12B 108.4 . .
N11 C12 H12B 108.4 . .
H12A C12 H12B 107.5 . .
O3 C13 N9 126.4(4) . .
O3 C13 N10 125.1(4) . .
N9 C13 N10 108.5(4) . .
N9 C14 N11 111.4(3) . .
N9 C14 C27 114.2(3) . .
N11 C14 C27 112.5(3) . .
N9 C14 C15 102.7(3) . .
N11 C14 C15 102.7(3) . .
C27 C14 C15 112.3(3) . .
N10 C15 N12 112.7(3) . .
N10 C15 C30 113.3(4) . .
N12 C15 C30 112.5(3) . .
N10 C15 C14 103.0(3) . .
N12 C15 C14 102.7(3) . .
C30 C15 C14 111.7(3) . .
O6 C16 N11 126.1(4) . .
O6 C16 N12 125.6(4) . .
N11 C16 N12 108.2(4) . .
C20 C19 C2 110.5(4) . .
C20 C19 H19A 109.5 . .
C2 C19 H19A 109.5 . .
C20 C19 H19B 109.5 . .
C2 C19 H19B 109.5 . .
H19A C19 H19B 108.1 . .
C19 C20 C21 112.7(4) . .
C19 C20 H20A 109.1 . .
C21 C20 H20A 109.1 . .
C19 C20 H20B 109.1 . .
C21 C20 H20B 109.1 . .
H20A C20 H20B 107.8 . .
C20 C21 C22 113.4(4) . .
C20 C21 H21A 108.9 . .
C22 C21 H21A 108.9 . .
C20 C21 H21B 108.9 . .
C22 C21 H21B 108.9 . .
H21A C21 H21B 107.7 . .
C21 C22 C3 111.2(4) . .
C21 C22 H22A 109.4 . .
C3 C22 H22A 109.4 . .
C21 C22 H22B 109.4 . .
C3 C22 H22B 109.4 . .
H22A C22 H22B 108.0 . .
C8 C23 C24 109.0(4) . .
C8 C23 H23A 109.9 . .
C24 C23 H23A 109.9 . .
C8 C23 H23B 109.9 . .
C24 C23 H23B 109.9 . .
H23A C23 H23B 108.3 . .
C25 C24 C23 111.9(4) . .
C25 C24 H24A 109.2 . .
C23 C24 H24A 109.2 . .
C25 C24 H24B 109.2 . .
C23 C24 H24B 109.2 . .
H24A C24 H24B 107.9 . .
C26 C25 C24 113.9(4) . .
C26 C25 H25A 108.8 . .
C24 C25 H25A 108.8 . .
C26 C25 H25B 108.8 . .
C24 C25 H25B 108.8 . .
H25A C25 H25B 107.7 . .
C25 C26 C9 111.1(4) . .
C25 C26 H26A 109.4 . .
C9 C26 H26A 109.4 . .
C25 C26 H26B 109.4 . .
C9 C26 H26B 109.4 . .
H26A C26 H26B 108.0 . .
C14 C27 C28 111.7(4) . .
C14 C27 H27A 109.3 . .
C28 C27 H27A 109.3 . .
C14 C27 H27B 109.3 . .
C28 C27 H27B 109.3 . .
H27A C27 H27B 107.9 . .
C27 C28 C29 112.6(4) . .
C27 C28 H28A 109.1 . .
C29 C28 H28A 109.1 . .
C27 C28 H28B 109.1 . .
C29 C28 H28B 109.1 . .
H28A C28 H28B 107.8 . .
C30 C29 C28 113.3(4) . .
C30 C29 H29A 108.9 . .
C28 C29 H29A 108.9 . .
C30 C29 H29B 108.9 . .
C28 C29 H29B 108.9 . .
H29A C29 H29B 107.7 . .
C29 C30 C15 111.2(4) . .
C29 C30 H30A 109.4 . .
C15 C30 H30A 109.4 . .
C29 C30 H30B 109.4 . .
C15 C30 H30B 109.4 . .
H30A C30 H30B 108.0 . .
O7 C31 N14 125.9(4) . .
O7 C31 N13 125.6(4) . .
N14 C31 N13 108.5(3) . .
N13 C32 N15 111.9(3) . .
N13 C32 C49 113.9(3) . .
N15 C32 C49 113.4(3) . .
N13 C32 C33 103.2(3) . .
N15 C32 C33 102.0(3) . .
C49 C32 C33 111.4(3) . .
N16 C33 N14 112.4(3) . .
N16 C33 C52 112.9(3) . .
N14 C33 C52 113.2(3) . .
N16 C33 C32 103.1(3) . .
N14 C33 C32 101.8(3) . .
C52 C33 C32 112.4(3) . .
O10 C34 N15 126.5(4) . .
O10 C34 N16 125.1(4) . .
N15 C34 N16 108.3(3) . .
N14 C35 N17 114.1(3) . .
N14 C35 H35A 108.7 . .
N17 C35 H35A 108.7 . .
N14 C35 H35B 108.7 . .
N17 C35 H35B 108.7 . .
H35A C35 H35B 107.6 . .
N19 C36 N16 114.0(3) . .
N19 C36 H36A 108.7 . .
N16 C36 H36A 108.7 . .
N19 C36 H36B 108.7 . .
N16 C36 H36B 108.7 . .
H36A C36 H36B 107.6 . .
O8 C37 N18 125.5(4) . .
O8 C37 N17 124.7(4) . .
N18 C37 N17 109.8(3) . .
N19 C38 N17 112.1(3) . .
N19 C38 C53 114.1(3) . .
N17 C38 C53 112.4(3) . .
N19 C38 C39 102.7(3) . .
N17 C38 C39 102.7(3) . .
C53 C38 C39 111.7(3) . .
N20 C39 N18 112.9(3) . .
N20 C39 C56 113.1(3) . .
N18 C39 C56 112.8(3) . .
N20 C39 C38 102.7(3) . .
N18 C39 C38 102.2(3) . .
C56 C39 C38 112.2(3) . .
O11 C40 N19 126.2(4) . .
O11 C40 N20 125.4(4) . .
N19 C40 N20 108.4(3) . .
N21 C41 N18 114.1(3) . .
N21 C41 H41A 108.7 . .
N18 C41 H41A 108.7 . .
N21 C41 H41B 108.7 . .
N18 C41 H41B 108.7 . .
H41A C41 H41B 107.6 . .
N20 C42 N23 114.3(3) . .
N20 C42 H42A 108.7 . .
N23 C42 H42A 108.7 . .
N20 C42 H42B 108.7 . .
N23 C42 H42B 108.7 . .
H42A C42 H42B 107.6 . .
O9 C43 N22 125.5(4) . .
O9 C43 N21 124.9(4) . .
N22 C43 N21 109.6(3) . .
N21 C44 N23 113.1(3) . .
N21 C44 C57 112.3(3) . .
N23 C44 C57 112.3(3) . .
N21 C44 C45 103.1(3) . .
N23 C44 C45 102.7(3) . .
C57 C44 C45 112.5(3) . .
O12 C46 N24 125.9(4) . .
O12 C46 N23 125.5(4) . .
N24 C46 N23 108.5(3) . .
N13 C47 N24 115.2(3) . 2_576
N13 C47 H47A 108.5 . .
N24 C47 H47A 108.5 2_576 .
N13 C47 H47B 108.5 . .
N24 C47 H47B 108.5 2_576 .
H47A C47 H47B 107.5 . .
N22 C48 N15 114.5(3) 2_576 .
N22 C48 H48A 108.6 2_576 .
N15 C48 H48A 108.6 . .
N22 C48 H48B 108.6 2_576 .
N15 C48 H48B 108.6 . .
H48A C48 H48B 107.6 . .
C32 C49 C50 112.4(4) . .
C32 C49 H49A 109.1 . .
C50 C49 H49A 109.1 . .
C32 C49 H49B 109.1 . .
C50 C49 H49B 109.1 . .
H49A C49 H49B 107.9 . .
C49 C50 C51 113.2(4) . .
C49 C50 H50A 108.9 . .
C51 C50 H50A 108.9 . .
C49 C50 H50B 108.9 . .
C51 C50 H50B 108.9 . .
H50A C50 H50B 107.7 . .
C52 C51 C50 112.3(4) . .
C52 C51 H51A 109.1 . .
C50 C51 H51A 109.1 . .
C52 C51 H51B 109.1 . .
C50 C51 H51B 109.1 . .
H51A C51 H51B 107.9 . .
C33 C52 C51 111.2(4) . .
C33 C52 H52A 109.4 . .
C51 C52 H52A 109.4 . .
C33 C52 H52B 109.4 . .
C51 C52 H52B 109.4 . .
H52A C52 H52B 108.0 . .
C54 C53 C38 110.4(4) . .
C54 C53 H53A 109.6 . .
C38 C53 H53A 109.6 . .
C54 C53 H53B 109.6 . .
C38 C53 H53B 109.6 . .
H53A C53 H53B 108.1 . .
C53 C54 C55 113.0(4) . .
C53 C54 H54A 109.0 . .
C55 C54 H54A 109.0 . .
C53 C54 H54B 109.0 . .
C55 C54 H54B 109.0 . .
H54A C54 H54B 107.8 . .
C54 C55 C56 112.5(4) . .
C54 C55 H55A 109.1 . .
C56 C55 H55A 109.1 . .
C54 C55 H55B 109.1 . .
C56 C55 H55B 109.1 . .
H55A C55 H55B 107.8 . .
C39 C56 C55 111.3(4) . .
C39 C56 H56A 109.4 . .
C55 C56 H56A 109.4 . .
C39 C56 H56B 109.4 . .
C55 C56 H56B 109.4 . .
H56A C56 H56B 108.0 . .
C1 N1 C18 120.9(3) . .
C1 N1 C2 111.6(3) . .
C18 N1 C2 125.3(3) . .
C1 N2 C5 121.8(3) . .
C1 N2 C3 112.7(3) . .
C5 N2 C3 125.5(3) . .
C4 N4 C3 112.7(3) . .
C4 N4 C6 120.5(3) . .
C3 N4 C6 125.7(3) . .
C7 N5 C5 122.7(3) . .
C7 N5 C8 112.5(3) . .
C5 N5 C8 124.8(3) . .
C7 N6 C11 121.2(3) . .
C7 N6 C9 112.4(3) . .
C11 N6 C9 124.7(3) . .
C10 N7 C6 121.1(4) . .
C10 N7 C8 113.0(4) . .
C6 N7 C8 125.2(4) . .
C10 N8 C12 121.5(4) . .
C10 N8 C9 112.7(3) . .
C12 N8 C9 125.5(4) . .
C13 N9 C11 120.7(3) . .
C13 N9 C14 112.5(3) . .
C11 N9 C14 124.6(3) . .
C13 N10 C15 113.1(3) . .
C13 N10 C17 120.8(3) . .
C15 N10 C17 125.2(3) . .
C16 N11 C12 120.6(4) . .
C16 N11 C14 113.2(3) . .
C12 N11 C14 125.3(3) . .
C16 N12 C18 120.8(3) . 2_667
C16 N12 C15 113.0(3) . .
C18 N12 C15 125.2(3) 2_667 .
C31 N13 C47 121.7(3) . .
C31 N13 C32 112.9(3) . .
C47 N13 C32 125.0(3) . .
C31 N14 C35 120.4(3) . .
C31 N14 C33 113.2(3) . .
C35 N14 C33 124.8(3) . .
C34 N15 C48 120.2(3) . .
C34 N15 C32 112.9(3) . .
C48 N15 C32 123.9(3) . .
C34 N16 C33 113.3(3) . .
C34 N16 C36 121.3(3) . .
C33 N16 C36 125.0(3) . .
C37 N17 C35 121.2(3) . .
C37 N17 C38 111.7(3) . .
C35 N17 C38 124.8(3) . .
C37 N18 C41 122.2(3) . .
C37 N18 C39 113.2(3) . .
C41 N18 C39 124.6(3) . .
C40 N19 C36 121.1(3) . .
C40 N19 C38 113.3(3) . .
C36 N19 C38 125.2(3) . .
C40 N20 C42 121.1(3) . .
C40 N20 C39 112.3(3) . .
C42 N20 C39 125.6(3) . .
C43 N21 C41 122.5(3) . .
C43 N21 C44 112.3(3) . .
C41 N21 C44 125.2(3) . .
C46 N23 C42 121.5(3) . .
C46 N23 C44 112.5(3) . .
C42 N23 C44 125.0(3) . .
O15 N25 O13 119.8(5) . .
O15 N25 O14 120.2(6) . .
O13 N25 O14 119.9(6) . .
O18 N26 O17 120.0(5) . .
O18 N26 O16 120.5(5) . .
O17 N26 O16 119.5(5) . .
O20 N27 O21 118.8(7) . .
O20 N27 O19 120.9(7) . .
O21 N27 O19 120.2(6) . .
C1 O1 Dy1 155.6(3) . .
C7 O2 Dy1 155.5(3) . .
C37 O8 Dy1 156.3(3) . .
C43 O9 Dy1 158.8(3) . .

loop_
_geom_bond_atom_site_label_1
_geom_bond_atom_site_label_2
_geom_bond_distance
_geom_bond_site_symmetry_2
O1W Dy1 2.391(3) .
O2W Dy1 2.348(3) .
O3W Dy1 2.409(3) .
O4W Dy1 2.325(3) .
Dy1 O9 2.333(3) .
Dy1 O2 2.366(3) .
Dy1 O1 2.388(3) .
Dy1 O8 2.414(3) .
O4 C4 1.221(5) .
C4 N4 1.361(6) .
C4 N3 1.366(5) .
C17 N3 1.445(5) 2_667
C17 N10 1.455(5) .
C17 H17A 0.9800 .
C17 H17B 0.9800 .
C18 N12 1.452(5) 2_667
C18 N1 1.455(5) .
C18 H18A 0.9800 .
C18 H18B 0.9800 .
C45 N24 1.458(5) .
C45 N22 1.472(5) .
C45 C60 1.525(6) .
C45 C44 1.564(6) .
C57 C58 1.526(6) .
C57 C44 1.530(5) .
C57 H57A 0.9800 .
C57 H57B 0.9800 .
C58 C59 1.525(7) .
C58 H58A 0.9800 .
C58 H58B 0.9800 .
C59 C60 1.534(6) .
C59 H59A 0.9800 .
C59 H59B 0.9800 .
C60 H60A 0.9800 .
C60 H60B 0.9800 .
N3 C17 1.445(5) 2_667
N3 C2 1.452(5) .
N22 C43 1.347(5) .
N22 C48 1.450(5) 2_576
N24 C46 1.364(5) .
N24 C47 1.459(5) 2_576
C1 O1 1.234(5) .
C1 N1 1.354(5) .
C1 N2 1.361(5) .
C2 N1 1.470(5) .
C2 C19 1.527(6) .
C2 C3 1.573(5) .
C3 N2 1.452(5) .
C3 N4 1.454(5) .
C3 C22 1.532(6) .
C5 N5 1.439(5) .
C5 N2 1.449(5) .
C5 H5A 0.9800 .
C5 H5B 0.9800 .
C6 N7 1.451(6) .
C6 N4 1.459(5) .
C6 H6A 0.9800 .
C6 H6B 0.9800 .
C7 O2 1.230(5) .
C7 N5 1.352(5) .
C7 N6 1.356(5) .
C8 N7 1.458(5) .
C8 N5 1.463(5) .
C8 C23 1.530(6) .
C8 C9 1.568(6) .
C9 N6 1.460(5) .
C9 N8 1.463(5) .
C9 C26 1.532(5) .
C10 O5 1.222(5) .
C10 N8 1.361(6) .
C10 N7 1.361(6) .
C11 N9 1.447(5) .
C11 N6 1.450(5) .
C11 H11A 0.9800 .
C11 H11B 0.9800 .
C12 N8 1.450(5) .
C12 N11 1.452(5) .
C12 H12A 0.9800 .
C12 H12B 0.9800 .
C13 O3 1.213(5) .
C13 N9 1.371(6) .
C13 N10 1.373(5) .
C14 N9 1.463(5) .
C14 N11 1.464(5) .
C14 C27 1.517(6) .
C14 C15 1.577(6) .
C15 N10 1.448(5) .
C15 N12 1.462(5) .
C15 C30 1.529(6) .
C16 O6 1.217(5) .
C16 N11 1.368(5) .
C16 N12 1.374(6) .
C19 C20 1.517(7) .
C19 H19A 0.9800 .
C19 H19B 0.9800 .
C20 C21 1.518(7) .
C20 H20A 0.9800 .
C20 H20B 0.9800 .
C21 C22 1.525(7) .
C21 H21A 0.9800 .
C21 H21B 0.9800 .
C22 H22A 0.9800 .
C22 H22B 0.9800 .
C23 C24 1.532(7) .
C23 H23A 0.9800 .
C23 H23B 0.9800 .
C24 C25 1.530(9) .
C24 H24A 0.9800 .
C24 H24B 0.9800 .
C25 C26 1.523(7) .
C25 H25A 0.9800 .
C25 H25B 0.9800 .
C26 H26A 0.9800 .
C26 H26B 0.9800 .
C27 C28 1.522(6) .
C27 H27A 0.9800 .
C27 H27B 0.9800 .
C28 C29 1.534(7) .
C28 H28A 0.9800 .
C28 H28B 0.9800 .
C29 C30 1.512(7) .
C29 H29A 0.9800 .
C29 H29B 0.9800 .
C30 H30A 0.9800 .
C30 H30B 0.9800 .
C31 O7 1.215(5) .
C31 N14 1.368(5) .
C31 N13 1.372(5) .
C32 N13 1.457(5) .
C32 N15 1.466(5) .
C32 C49 1.525(6) .
C32 C33 1.585(5) .
C33 N16 1.440(5) .
C33 N14 1.471(5) .
C33 C52 1.518(6) .
C34 O10 1.215(5) .
C34 N15 1.366(5) .
C34 N16 1.373(5) .
C35 N14 1.450(5) .
C35 N17 1.460(5) .
C35 H35A 0.9800 .
C35 H35B 0.9800 .
C36 N19 1.448(5) .
C36 N16 1.458(5) .
C36 H36A 0.9800 .
C36 H36B 0.9800 .
C37 O8 1.230(5) .
C37 N18 1.349(5) .
C37 N17 1.357(5) .
C38 N19 1.449(5) .
C38 N17 1.475(5) .
C38 C53 1.526(6) .
C38 C39 1.575(6) .
C39 N20 1.458(5) .
C39 N18 1.459(5) .
C39 C56 1.519(5) .
C40 O11 1.220(5) .
C40 N19 1.361(6) .
C40 N20 1.373(5) .
C41 N21 1.445(5) .
C41 N18 1.454(5) .
C41 H41A 0.9800 .
C41 H41B 0.9800 .
C42 N20 1.443(5) .
C42 N23 1.451(5) .
C42 H42A 0.9800 .
C42 H42B 0.9800 .
C43 O9 1.234(5) .
C43 N21 1.359(5) .
C44 N21 1.451(5) .
C44 N23 1.459(5) .
C46 O12 1.217(5) .
C46 N23 1.375(5) .
C47 N13 1.451(5) .
C47 N24 1.459(5) 2_576
C47 H47A 0.9800 .
C47 H47B 0.9800 .
C48 N22 1.450(5) 2_576
C48 N15 1.449(5) .
C48 H48A 0.9800 .
C48 H48B 0.9800 .
C49 C50 1.526(6) .
C49 H49A 0.9800 .
C49 H49B 0.9800 .
C50 C51 1.531(6) .
C50 H50A 0.9800 .
C50 H50B 0.9800 .
C51 C52 1.525(6) .
C51 H51A 0.9800 .
C51 H51B 0.9800 .
C52 H52A 0.9800 .
C52 H52B 0.9800 .
C53 C54 1.515(7) .
C53 H53A 0.9800 .
C53 H53B 0.9800 .
C54 C55 1.529(7) .
C54 H54A 0.9800 .
C54 H54B 0.9800 .
C55 C56 1.534(7) .
C55 H55A 0.9800 .
C55 H55B 0.9800 .
C56 H56A 0.9800 .
C56 H56B 0.9800 .
N12 C18 1.452(5) 2_667
N25 O15 1.220(7) .
N25 O13 1.222(7) .
N25 O14 1.238(7) .
N26 O18 1.222(6) .
N26 O17 1.229(6) .
N26 O16 1.236(6) .
N27 O20 1.184(7) .
N27 O21 1.250(8) .
N27 O19 1.293(7) .

loop_
_platon_squeeze_void_nr
_platon_squeeze_void_average_x
_platon_squeeze_void_average_y
_platon_squeeze_void_average_z
_platon_squeeze_void_volume
_platon_squeeze_void_count_electrons
_platon_squeeze_void_content
1 0.000 0.000 0.500 108 24 ' '
2 0.225 0.127 0.721 211 70 ' '
3 -0.162 0.459 0.652 60 21 ' '
4 0.159 0.543 0.348 61 20 ' '
5 -0.225 0.874 0.279 208 69 ' '
6 0.500 0.500 0.000 116 32 ' '
7 0.474 0.513 0.344 18 9 ' '
8 0.526 0.487 0.656 17 8 ' '
